data_1561394
loop_
_publ_author_name
'Lepoittevin, Christophe'

_publ_section_title
;
 Structure resolution by electron diffraction tomography of the complex
 layered iron-rich Fe-2234-type Sr5Fe6O15.4
;
_journal_name_full 'Journal of Solid State Chemistry'
_journal_page_first 228
_journal_page_last 235
_journal_paper_doi 10.1016/j.jssc.2016.08.004
_journal_volume 242
_journal_year 2016
_chemical_formula_sum 'Fe12 O19 Sr'
_chemical_formula_weight 1061.82
_space_group_IT_number 194
_space_group_name_Hall '-P 6c 2c'
_space_group_name_H-M_alt 'P 63/m m c'
_symmetry_cell_setting hexagonal
_symmetry_space_group_name_Hall '-P 6c 2c'
_symmetry_space_group_name_H-M 'P 63/m m c'
_cell_angle_alpha 90.00000
_cell_angle_beta 90.00000
_cell_angle_gamma 120.00000
_cell_formula_units_Z 2
_cell_length_a 5.88617(5)
_cell_length_b 5.88617(5)
_cell_length_c 23.0542(3)
_cell_measurement_temperature 293
_cell_volume 691.745(12)
_computing_structure_refinement FULLPROF
_diffrn_ambient_temperature 293
_diffrn_measurement_device_type 'D8 endeavor diffractometer'
_diffrn_radiation_type 'Cu K\a'
_diffrn_radiation_wavelength 1.540560
_diffrn_source X-ray
_pd_instr_location ' ?'
_pd_proc_2theta_range_inc 0.019669
_pd_proc_2theta_range_max 100.0117
_pd_proc_2theta_range_min 6.1180
_pd_proc_ls_pref_orient_corr ' ?'
_pd_proc_ls_prof_R_factor 1.4361
_pd_proc_ls_prof_wR_expected 1.2326
_pd_proc_ls_prof_wR_factor 1.9632
_pd_proc_wavelength 1.540560
_refine_ls_number_parameters 13
_refine_ls_number_reflns 181
_refine_ls_number_restraints 0
_refine_ls_R_I_factor 15.7760
_cod_data_source_file JSSC-2016-242-228.cif
_cod_data_source_block SrFe12O19
_cod_depositor_comments
;
The following automatic conversions were performed:

data item '_symmetry_cell_setting' value 'Hexagonal' was changed to
'hexagonal' in accordance with the built-in table derived from the
CIF Core dictionary named 'cif_core.dic' version 2.4.5 last updated
on 2014-11-21.

Automatic conversion script
Id: cif_fix_values 8369 2020-08-20 11:38:08Z andrius 
;
_cod_original_cell_volume 691.746(13)
_cod_original_formula_sum 'Fe12 O19 Sr1'
_cod_database_code 1561394

loop_
_symmetry_equiv_pos_as_xyz
x,y,z
x-y,x,z+1/2
-y,x-y,z
-x,-y,z+1/2
-x+y,-x,z
y,-x+y,z+1/2
-y,-x,z
-x,-x+y,z+1/2
-x+y,y,z
y,x,z+1/2
x,x-y,z
x-y,-y,z+1/2
-x,-y,-z
-x+y,-x,-z+1/2
y,-x+y,-z
x,y,-z+1/2
x-y,x,-z
-y,x-y,-z+1/2
y,x,-z
x,x-y,-z+1/2
x-y,-y,-z
-y,-x,-z+1/2
-x,-x+y,-z
-x+y,y,-z+1/2

loop_
_atom_site_label
_atom_site_fract_x
_atom_site_fract_y
_atom_site_fract_z
_atom_site_U_iso_or_equiv
_atom_site_occupancy
_atom_site_adp_type
_atom_site_type_symbol
Sr1 0.66667 0.33333 0.25000 0.00497 1.00000 Uiso Sr
Fe1 0.00000 0.00000 0.00000 0.00633 1.00000 Uiso Fe
Fe2 0.00000 0.00000 0.25000 0.00633 1.00000 Uiso Fe
Fe3 0.33333 0.66667 0.02577 0.00633 0.99997 Uiso Fe
Fe4 0.33333 0.66667 0.19021 0.00633 0.99997 Uiso Fe
Fe5 0.16738 0.33476 -0.10908 0.00633 0.99998 Uiso Fe
O1 0.00000 0.00000 0.15268 0.00760 0.99997 Uiso O
O2 0.66667 0.33333 0.06019 0.00760 0.99997 Uiso O
O3 0.18144 0.36297 0.25000 0.00760 0.99998 Uiso O
O4 0.15970 0.31930 0.05533 0.00760 0.99998 Uiso O
O5 0.51293 0.02586 0.15327 0.00760 0.99998 Uiso O

loop_
_geom_angle_atom_site_label_1
_geom_angle_atom_site_label_2
_geom_angle_atom_site_label_3
_geom_angle
_geom_angle_site_symmetry_1
_geom_angle_site_symmetry_3
O4 Fe1 O4 87.9(15) 1_555 3_555
O4 Fe1 O4 88(2) 1_555 5_555
O4 Fe1 O4 88(2) 1_555 11_555
O4 Fe1 O4 180(2) 1_555 13_555
O4 Fe1 O4 92.1(16) 1_555 15_555
O4 Fe1 O4 92.1(15) 1_555 17_555
O4 Fe1 O4 92.2(15) 1_555 23_555
O4 Fe1 O4 88(2) 3_555 5_555
O4 Fe1 O4 88(2) 3_555 11_555
O4 Fe1 O4 92.1(16) 3_555 13_555
O4 Fe1 O4 180(2) 3_555 15_555
O4 Fe1 O4 92.1(15) 3_555 17_555
O4 Fe1 O4 92.0(15) 3_555 23_555
O4 Fe1 O4 92.1(15) 5_555 13_555
O4 Fe1 O4 92.1(15) 5_555 15_555
O4 Fe1 O4 180(3) 5_555 17_555
O4 Fe1 O4 180(3) 5_555 23_555
O4 Fe1 O4 92.2(15) 11_555 13_555
O4 Fe1 O4 92.0(15) 11_555 15_555
O4 Fe1 O4 180(3) 11_555 17_555
O4 Fe1 O4 180(3) 11_555 23_555
O4 Fe1 O4 87.9(15) 13_555 15_555
O4 Fe1 O4 88(2) 13_555 17_555
O4 Fe1 O4 88(2) 13_555 23_555
O4 Fe1 O4 88(2) 15_555 17_555
O4 Fe1 O4 88(2) 15_555 23_555
O1 Fe2 O1 180(3) 1_555 14_555
O1 Fe2 O3 90.0(19) 1_555 1_555
O1 Fe2 O3 90.0(19) 1_555 3_555
O1 Fe2 O3 90(2) 1_555 5_555
O1 Fe2 O3 90.0(19) 1_555 7_555
O1 Fe2 O3 90.0(19) 1_555 9_555
O1 Fe2 O3 90(2) 1_555 11_555
O1 Fe2 O3 90.0(19) 14_555 1_555
O1 Fe2 O3 90.0(19) 14_555 3_555
O1 Fe2 O3 90(2) 14_555 5_555
O1 Fe2 O3 90.0(19) 14_555 7_555
O1 Fe2 O3 90.0(19) 14_555 9_555
O1 Fe2 O3 90(2) 14_555 11_555
O3 Fe2 O3 120(3) 1_555 3_555
O3 Fe2 O3 120(4) 1_555 5_555
O3 Fe2 O3 120(3) 1_555 7_555
O3 Fe2 O3 120(4) 1_555 11_555
O3 Fe2 O3 120(4) 3_555 5_555
O3 Fe2 O3 120(3) 3_555 9_555
O3 Fe2 O3 120(4) 3_555 11_555
O3 Fe2 O3 120(4) 5_555 7_555
O3 Fe2 O3 120(4) 5_555 9_555
O3 Fe2 O3 120(3) 7_555 9_555
O3 Fe2 O3 120(4) 7_555 11_555
O3 Fe2 O3 120(4) 9_555 11_555
O2 Fe3 O4 108.7(19) 13_665 1_555
O2 Fe3 O4 108.7(19) 13_665 3_665
O2 Fe3 O4 109(2) 13_665 5_565
O2 Fe3 O4 109(2) 13_665 11_565
O4 Fe3 O4 110.2(18) 1_555 3_665
O4 Fe3 O4 110(3) 1_555 5_565
O4 Fe3 O4 110(3) 1_555 11_565
O4 Fe3 O4 110(3) 3_665 5_565
O4 Fe3 O4 110(3) 3_665 11_565
O3 Fe4 O3 81.1(18) 1_555 3_665
O3 Fe4 O3 81(3) 1_555 5_565
O3 Fe4 O3 81.0(18) 1_555 7_665
O3 Fe4 O3 81(3) 1_555 11_565
O3 Fe4 O5 165(3) 1_555 1_565
O3 Fe4 O5 87.9(20) 1_555 3_555
O3 Fe4 O5 87.9(19) 1_555 5_665
O3 Fe4 O5 87.8(19) 1_555 11_555
O3 Fe4 O3 81(3) 3_665 5_565
O3 Fe4 O3 81.2(18) 3_665 9_555
O3 Fe4 O3 81(3) 3_665 11_565
O3 Fe4 O5 87.9(20) 3_665 1_565
O3 Fe4 O5 165(3) 3_665 3_555
O3 Fe4 O5 87.9(19) 3_665 5_665
O3 Fe4 O5 88.0(19) 3_665 11_555
O3 Fe4 O3 81(3) 5_565 7_665
O3 Fe4 O3 81(3) 5_565 9_555
O3 Fe4 O5 87.9(18) 5_565 1_565
O3 Fe4 O5 87.9(18) 5_565 3_555
O3 Fe4 O5 165(3) 5_565 5_665
O3 Fe4 O5 165(3) 5_565 11_555
O3 Fe4 O3 81.1(18) 7_665 9_555
O3 Fe4 O3 81(3) 7_665 11_565
O3 Fe4 O5 88.0(20) 7_665 1_565
O3 Fe4 O5 165(3) 7_665 3_555
O3 Fe4 O5 87.8(19) 7_665 5_665
O3 Fe4 O5 87.9(19) 7_665 11_555
O3 Fe4 O3 81(3) 9_555 11_565
O3 Fe4 O5 165(3) 9_555 1_565
O3 Fe4 O5 87.8(20) 9_555 3_555
O3 Fe4 O5 88.0(19) 9_555 5_665
O3 Fe4 O5 87.9(19) 9_555 11_555
O3 Fe4 O5 87.8(18) 11_565 1_565
O3 Fe4 O5 88.0(18) 11_565 3_555
O3 Fe4 O5 165(3) 11_565 5_665
O3 Fe4 O5 165(3) 11_565 11_555
O5 Fe4 O5 101.2(20) 1_565 3_555
O5 Fe4 O5 101(3) 1_565 5_665
O5 Fe4 O5 101(3) 1_565 11_555
O5 Fe4 O5 101(3) 3_555 5_665
O5 Fe4 O5 101(3) 3_555 11_555
O1 Fe5 O2 173.2(15) 13_555 13_665
O1 Fe5 O4 85.9(16) 13_555 15_555
O1 Fe5 O4 86.0(16) 13_555 17_555
O1 Fe5 O4 85.9(16) 13_555 23_555
O1 Fe5 O5 99(2) 13_555 15_565
O1 Fe5 O5 98.5(15) 13_555 17_555
O1 Fe5 O5 98.6(15) 13_555 23_665
O2 Fe5 O4 89.0(16) 13_665 15_555
O2 Fe5 O4 88.9(11) 13_665 17_555
O2 Fe5 O4 89.0(11) 13_665 23_555
O2 Fe5 O5 86.1(18) 13_665 15_565
O2 Fe5 O5 86.2(17) 13_665 17_555
O2 Fe5 O5 86.1(17) 13_665 23_665
O4 Fe5 O4 83.9(20) 15_555 17_555
O4 Fe5 O4 83.9(20) 15_555 23_555
O4 Fe5 O5 173(3) 15_555 15_565
O4 Fe5 O5 91.1(17) 15_555 17_555
O4 Fe5 O5 91.1(17) 15_555 23_665
O4 Fe5 O5 91.1(18) 17_555 15_565
O4 Fe5 O5 173(2) 17_555 17_555
O4 Fe5 O5 173(2) 17_555 23_665
O4 Fe5 O5 91.1(18) 23_555 15_565
O4 Fe5 O5 173(2) 23_555 17_555
O4 Fe5 O5 173(2) 23_555 23_665
O5 Fe5 O5 93(3) 15_565 17_555
O5 Fe5 O5 93(3) 15_565 23_665
Fe2 O1 Fe5 119.3(10) 1_555 13_555
Fe2 O1 Fe5 119.3(10) 1_555 15_555
Fe2 O1 Fe5 119.3(10) 1_555 17_555
Fe5 O1 Fe5 98.1(8) 13_555 15_555
Fe5 O1 Fe5 98.1(9) 13_555 17_555
Fe5 O1 Fe5 98.1(9) 15_555 17_555
Fe3 O2 Fe5 126.1(12) 13_665 13_665
Fe3 O2 Fe5 126.1(12) 13_665 15_555
Fe3 O2 Fe5 126.1(12) 13_665 17_655
Fe5 O2 Fe5 88.8(8) 13_665 15_555
Fe5 O2 Fe5 88.8(9) 13_665 17_655
Fe5 O2 Fe5 88.8(9) 15_555 17_655
Fe2 O3 Fe4 138.6(14) 1_555 1_555
Fe2 O3 Fe4 138.6(14) 1_555 14_565
Fe2 O3 O3 90(723) 1_555 9_555
Fe4 O3 Fe4 82.7(12) 1_555 14_565
Fe4 O3 O3 90(688) 1_555 9_555
Fe4 O3 O3 90(688) 14_565 9_555
Fe1 O4 Fe3 124.5(10) 1_555 1_555
Fe1 O4 Fe5 94.2(11) 1_555 15_555
Fe1 O4 Fe5 94.0(9) 1_555 17_555
Fe3 O4 Fe5 123.0(13) 1_555 15_555
Fe3 O4 Fe5 122.8(11) 1_555 17_555
Fe5 O4 Fe5 89.1(12) 15_555 17_555
Fe4 O5 Fe5 126.3(15) 1_545 15_555
Fe4 O5 Fe5 126.0(13) 1_545 17_655
Fe5 O5 Fe5 98.8(16) 15_555 17_655

loop_
_geom_bond_atom_site_label_1
_geom_bond_atom_site_label_2
_geom_bond_distance
_geom_bond_site_symmetry_2
Fe1 O4 2.03(2) 1_555
Fe1 O4 2.03(2) 3_555
Fe1 O4 2.03(3) 5_555
Fe1 O4 2.03(2) 13_555
Fe1 O4 2.03(2) 15_555
Fe1 O4 2.03(3) 17_555
Fe2 O1 2.28(3) 1_555
Fe2 O1 2.28(3) 14_555
Fe2 O3 1.86(4) 1_555
Fe2 O3 1.86(4) 3_555
Fe2 O3 1.86(5) 5_555
Fe3 O2 1.91(3) 13_665
Fe3 O4 1.87(2) 1_555
Fe3 O4 1.87(2) 3_665
Fe3 O4 1.87(3) 5_565
Fe4 O3 2.06(3) 1_555
Fe4 O3 2.06(3) 3_665
Fe4 O3 2.06(4) 5_565
Fe4 O5 1.99(3) 1_565
Fe4 O5 1.99(3) 3_555
Fe4 O5 1.99(5) 5_665
Fe4 O5 1.99(3) 7_565
Fe4 O5 1.99(3) 9_665
Fe4 O5 1.99(5) 11_555
Fe5 O1 1.973(17) 13_555
Fe5 O2 2.084(18) 13_665
Fe5 O4 2.12(3) 15_555
Fe5 O4 2.12(2) 17_555
Fe5 O5 1.92(5) 15_565
Fe5 O5 1.92(3) 17_555
Fe5 O5 1.92(5) 19_555
Fe5 O5 1.92(3) 23_665
O1 Fe2 2.28(3) 1_555
O1 Fe5 1.973(17) 13_555
O1 Fe5 1.973(17) 15_555
O1 Fe5 1.973(18) 17_555
O2 Fe3 1.91(3) 13_665
O2 Fe5 2.084(18) 13_665
O2 Fe5 2.084(18) 15_555
O2 Fe5 2.084(18) 17_655
O3 Fe2 1.86(4) 1_555
O3 Fe4 2.06(3) 1_555
O3 Fe4 2.06(3) 14_565
O4 Fe1 2.03(2) 1_555
O4 Fe3 1.87(2) 1_555
O4 Fe5 2.12(3) 15_555
O4 Fe5 2.12(2) 17_555
O5 Fe4 1.99(3) 1_545
O5 Fe5 1.92(5) 15_555
O5 Fe5 1.92(3) 17_655
